data_2007923
loop_
_publ_author_name
'Pigge, F. Christopher'
'Rath, Nigam P.'
'Fang, Shiyue'

_publ_section_title
;<i>exo</i>-and
 <i>endo</i>-Tricarbonyl[(4b,5,6,7,8,8a-\h)-<i>cis</i>-<i>N</i>-methyl-2,3,4,4a,9,9a-hexahydro-1<i>H</i>-carbazole]chromium(0)
;
_journal_issue 12
_journal_name_full 'Acta Crystallographica Section C'
_journal_page_first 1825
_journal_page_last 1827
_journal_paper_doi 10.1107/S0108270198009561
_journal_volume 54
_journal_year 1998
_chemical_formula_iupac '[Cr (C13 H17 N) (C O)3]'
_chemical_formula_moiety 'C16 H17 Cr N O3'
_chemical_formula_sum 'C16 H17 Cr N O3'
_chemical_formula_weight 323.31
_chemical_name_systematic
;
 ?
;
_space_group_IT_number 14
_symmetry_cell_setting monoclinic
_symmetry_space_group_name_Hall '-P 2ybc'
_symmetry_space_group_name_H-M 'P 1 21/c 1'
_audit_creation_method SHELXL
_cell_angle_alpha 90.00
_cell_angle_beta 108.8430(10)
_cell_angle_gamma 90.00
_cell_formula_units_Z 4
_cell_length_a 7.37560(10)
_cell_length_b 21.9934(2)
_cell_length_c 9.69910(10)
_cell_measurement_reflns_used 8192
_cell_measurement_temperature 218(2)
_cell_measurement_theta_max 28
_cell_measurement_theta_min 2
_cell_volume 1489.02(3)
_computing_cell_refinement SMART
_computing_data_collection 'SMART (Siemens, 1997)'
_computing_data_reduction 'SAINT (Siemens, 1997)'
_computing_molecular_graphics 'SHELXTL-Plus (Sheldrick, 1998)'
_computing_publication_material SHELXTL-Plus
_computing_structure_refinement 'SHELXL97 (Sheldrick, 1997b)'
_computing_structure_solution 'SHELXS97 (Sheldrick, 1997a)'
_diffrn_ambient_temperature 218(2)
_diffrn_measurement_device 'Siemens CCD'
_diffrn_measurement_method '\w scans'
_diffrn_radiation_monochromator graphite
_diffrn_radiation_source 'normal-focus sealed tube'
_diffrn_radiation_type MoK\a
_diffrn_radiation_wavelength 0.71073
_diffrn_reflns_av_R_equivalents 0.029
_diffrn_reflns_av_sigmaI/netI 0.022
_diffrn_reflns_limit_h_max 9
_diffrn_reflns_limit_h_min -10
_diffrn_reflns_limit_k_max 30
_diffrn_reflns_limit_k_min 0
_diffrn_reflns_limit_l_max 13
_diffrn_reflns_limit_l_min 0
_diffrn_reflns_number 25368
_diffrn_reflns_theta_max 28
_diffrn_reflns_theta_min 1.85
_diffrn_standards_decay_% 0
_diffrn_standards_number 'CCD data, see expt'
_exptl_absorpt_coefficient_mu 0.777
_exptl_absorpt_correction_T_max 0.98
_exptl_absorpt_correction_T_min 0.78
_exptl_absorpt_correction_type 'empirical (Blessing, 1995)'
_exptl_crystal_colour 'light yellow'
_exptl_crystal_density_diffrn 1.442
_exptl_crystal_density_meas ?
_exptl_crystal_density_method none
_exptl_crystal_description 'hexagonal plate'
_exptl_crystal_F_000 672
_exptl_crystal_size_max 0.33
_exptl_crystal_size_mid 0.30
_exptl_crystal_size_min 0.10
_refine_diff_density_max 0.291
_refine_diff_density_min -0.313
_refine_ls_extinction_method none
_refine_ls_goodness_of_fit_all 1.081
_refine_ls_goodness_of_fit_obs 1.121
_refine_ls_hydrogen_treatment noref
_refine_ls_matrix_type full
_refine_ls_number_parameters 190
_refine_ls_number_reflns 3596
_refine_ls_number_restraints 0
_refine_ls_restrained_S_all 1.082
_refine_ls_restrained_S_obs 1.121
_refine_ls_R_factor_all 0.040
_refine_ls_R_factor_obs 0.032
_refine_ls_shift/esd_max 0.002
_refine_ls_shift/esd_mean 0.000
_refine_ls_structure_factor_coef Fsqd
_refine_ls_weighting_details 'w = 1/[\s^2^(Fo^2^)+(0.0352P)^2^+0.6246P] where P=(Fo^2^+2Fc^2^)/3'
_refine_ls_weighting_scheme calc
_refine_ls_wR_factor_all 0.082
_refine_ls_wR_factor_obs 0.078
_reflns_number_observed 3102
_reflns_number_total 3598
_reflns_observed_criterion I>2\s(I)
_cod_data_source_file fg1479.cif
_cod_data_source_block I
_cod_depositor_comments
;
The following automatic conversions were performed:
'_symmetry_cell_setting' value 'Monoclinic' changed to 'monoclinic'
according to '/home/saulius/struct/CIF-dictionaries/cif_core.dic'
dictionary named 'cif_core.dic' version 2.4.1 from 2010-06-29.

Automatic conversion script
Id: cif_fix_enum 1527 2010-12-29 10:47:43Z saulius 

The following automatic conversions were performed:

'_symmetry_cell_setting' value 'Monoclinic' changed to 'monoclinic'
according to /home/saulius/struct/CIF-dictionaries/cif_core.dic
dictionary named 'cif_core.dic' version 2.4.1 from 2010-06-29.

Automatic conversion script
Id: cif_fix_values 1715 2011-07-08 13:25:40Z adriana 

The following automatic conversions were performed:

'_exptl_crystal_density_meas' value 'not_measured' was changed to '?'
- the value is perceived as not measured.

Automatic conversion script
Id: cif_fix_values 3008 2015-01-20 13:52:24Z robertas 

The following automatic conversions were performed:

'_refine_ls_weighting_scheme' value 'calc w =
1/[\s^2^(Fo^2^)+(0.0352P)^2^+0.6246P] where P=(Fo^2^+2Fc^2^)/3' was
changed to 'calc'. New tag '_refine_ls_weighting_details' was
created. The value of the new tag was set to 'w =
1/[\s^2^(Fo^2^)+(0.0352P)^2^+0.6246P] where P=(Fo^2^+2Fc^2^)/3'.

Automatic conversion script
Id: cif_fix_values 3143 2015-03-26 13:38:13Z robertas 
;
_cod_original_sg_symbol_H-M 'P 21/c'
_cod_database_code 2007923

loop_
_symmetry_equiv_pos_as_xyz
'x, y, z'
'-x, y+1/2, -z+1/2'
'-x, -y, -z'
'x, -y-1/2, z-1/2'

loop_
_atom_site_aniso_label
_atom_site_aniso_U_11
_atom_site_aniso_U_22
_atom_site_aniso_U_33
_atom_site_aniso_U_12
_atom_site_aniso_U_13
_atom_site_aniso_U_23
Cr 0.02973(14) 0.03271(14) 0.02409(13) 0.00057(10) 0.01201(10) -0.00018(10)
O1 0.1087(14) 0.0630(10) 0.0477(9) 0.0267(9) 0.0472(10) 0.0216(8)
O2 0.0433(8) 0.0446(8) 0.0649(10) 0.0051(6) 0.0001(7) -0.0158(7)
O3 0.0307(7) 0.0837(11) 0.0468(8) 0.0047(7) 0.0152(6) -0.0112(8)
N9 0.0296(7) 0.0349(7) 0.0271(7) -0.0050(5) 0.0121(5) -0.0009(5)
C1 0.0377(10) 0.0562(12) 0.0371(9) 0.0091(8) 0.0125(8) 0.0097(8)
C2 0.0469(11) 0.0565(12) 0.0277(8) 0.0071(9) 0.0089(8) 0.0071(8)
C3 0.0544(11) 0.0387(9) 0.0299(8) 0.0045(8) 0.0208(8) 0.0058(7)
C4 0.0372(9) 0.0342(8) 0.0287(8) -0.0022(7) 0.0171(7) 0.0002(6)
C5 0.0295(8) 0.0450(9) 0.0309(8) -0.0025(7) 0.0157(7) -0.0022(7)
C6 0.0325(9) 0.0529(11) 0.0321(9) 0.0092(8) 0.0134(7) 0.0018(8)
C7 0.0476(10) 0.0400(10) 0.0313(9) 0.0121(8) 0.0170(8) 0.0039(7)
C8 0.0445(10) 0.0294(8) 0.0309(8) -0.0014(7) 0.0179(7) -0.0010(6)
C10 0.0364(9) 0.0544(11) 0.0381(9) -0.0134(8) 0.0171(8) -0.0053(8)
C11 0.0579(12) 0.0385(9) 0.0390(10) 0.0099(8) 0.0268(9) 0.0031(8)
C12 0.0289(8) 0.0399(9) 0.0350(9) 0.0077(7) 0.0065(7) 0.0007(7)
C13 0.0331(9) 0.0490(10) 0.0260(8) -0.0046(7) 0.0109(7) -0.0064(7)
C4A 0.0351(8) 0.0282(8) 0.0266(7) -0.0017(6) 0.0143(6) -0.0006(6)
C4B 0.0315(8) 0.0311(8) 0.0252(7) -0.0016(6) 0.0149(6) -0.0011(6)
C8A 0.0329(8) 0.0302(8) 0.0242(7) -0.0019(6) 0.0145(6) -0.0037(6)
C9A 0.0337(8) 0.0351(8) 0.0305(8) 0.0036(7) 0.0151(7) 0.0021(7)

loop_
_atom_site_label
_atom_site_fract_x
_atom_site_fract_y
_atom_site_fract_z
_atom_site_U_iso_or_equiv
_atom_site_thermal_displace_type
_atom_site_calc_flag
_atom_site_refinement_flags
_atom_site_occupancy
_atom_site_disorder_group
_atom_site_type_symbol
Cr 0.30227(4) 0.394420(10) 0.62822(3) 0.02804(9) Uani d . 1 . Cr
O1 0.2693(3) 0.45166(8) 0.3413(2) 0.0679(5) Uani d . 1 . O
O2 0.1181(2) 0.28479(7) 0.4574(2) 0.0551(4) Uani d . 1 . O
O3 0.6796(2) 0.34169(8) 0.6353(2) 0.0531(4) Uani d . 1 . O
N9 0.6181(2) 0.41401(6) 0.97431(14) 0.0299(3) Uani d . 1 . N
C1 0.7643(3) 0.33037(10) 1.1572(2) 0.0436(4) Uani d . 1 . C
H1A 0.7948 0.28699 1.1575 0.052 Uiso calc R 1 . H
H1B 0.8843 0.35306 1.1764 0.052 Uiso calc R 1 . H
C2 0.6822(3) 0.34285(10) 1.2800(2) 0.0444(4) Uani d . 1 . C
H2A 0.7697 0.32694 1.3718 0.053 Uiso calc R 1 . H
H2B 0.6702 0.38682 1.2909 0.053 Uiso calc R 1 . H
C3 0.4872(3) 0.31316(8) 1.2482(2) 0.0393(4) Uani d . 1 . C
H3A 0.4383 0.32034 1.3295 0.047 Uiso calc R 1 . H
H3B 0.4985 0.26916 1.2372 0.047 Uiso calc R 1 . H
C4 0.3490(2) 0.33973(8) 1.1087(2) 0.0318(3) Uani d . 1 . C
H4A 0.3346 0.38342 1.1221 0.038 Uiso calc R 1 . H
H4B 0.2231 0.32073 1.0892 0.038 Uiso calc R 1 . H
C5 0.1259(2) 0.37892(8) 0.7725(2) 0.0337(4) Uani d . 1 . C
H5 0.0423 0.34267 0.7583 0.040 Uiso calc R 1 . H
C6 0.0600(3) 0.43194(9) 0.6888(2) 0.0385(4) Uani d . 1 . C
H6 -0.0700 0.43268 0.6161 0.046 Uiso calc R 1 . H
C7 0.1888(3) 0.47882(9) 0.6911(2) 0.0386(4) Uani d . 1 . C
H7 0.1475 0.51190 0.6184 0.046 Uiso calc R 1 . H
C8 0.3839(3) 0.47591(8) 0.7788(2) 0.0335(4) Uani d . 1 . C
H8 0.4776 0.50626 0.7680 0.040 Uiso calc R 1 . H
C10 0.7885(3) 0.44591(9) 0.9681(2) 0.0418(4) Uani d . 1 . C
H10A 0.8986 0.43287 1.0485 0.063 Uiso calc R 1 . H
H10B 0.7706 0.48937 0.9749 0.063 Uiso calc R 1 . H
H10C 0.8097 0.43672 0.8767 0.063 Uiso calc R 1 . H
C11 0.2845(3) 0.43001(9) 0.4534(2) 0.0425(4) Uani d . 1 . C
C12 0.1885(2) 0.32699(8) 0.5249(2) 0.0356(4) Uani d . 1 . C
C13 0.5348(2) 0.36264(9) 0.6344(2) 0.0357(4) Uani d . 1 . C
C4A 0.4183(2) 0.32985(7) 0.9763(2) 0.0289(3) Uani d . 1 . C
H4A' 0.3933 0.28773 0.9391 0.035 Uiso calc R 1 . H
C4B 0.3171(2) 0.37543(7) 0.8612(2) 0.0279(3) Uani d . 1 . C
C8A 0.4439(2) 0.42511(7) 0.8710(2) 0.0278(3) Uani d . 1 . C
C9A 0.6303(2) 0.34761(8) 1.0060(2) 0.0319(3) Uani d . 1 . C
H9A 0.6761 0.32707 0.9326 0.038 Uiso calc R 1 . H

loop_
_atom_type_symbol
_atom_type_description
_atom_type_scat_dispersion_real
_atom_type_scat_dispersion_imag
_atom_type_scat_source
C C 0.0033 0.0016 'International Tables Vol C Tables 4.2.6.8 and 6.1.1.4'
H H 0.0000 0.0000 'International Tables Vol C Tables 4.2.6.8 and 6.1.1.4'
N N 0.0061 0.0033 'International Tables Vol C Tables 4.2.6.8 and 6.1.1.4'
O O 0.0106 0.0060 'International Tables Vol C Tables 4.2.6.8 and 6.1.1.4'
Cr Cr 0.3209 0.6236 'International Tables Vol C Tables 4.2.6.8 and 6.1.1.4'

loop_
_geom_angle_atom_site_label_1
_geom_angle_atom_site_label_2
_geom_angle_atom_site_label_3
_geom_angle
C11 Cr C12 87.51(9)
C11 Cr C13 88.82(8)
C12 Cr C13 88.16(8)
C11 Cr C7 88.63(7)
C12 Cr C7 133.24(8)
C13 Cr C7 138.33(8)
C11 Cr C6 105.29(8)
C12 Cr C6 100.38(8)
C13 Cr C6 163.69(7)
C7 Cr C6 36.90(7)
C11 Cr C5 140.00(8)
C12 Cr C5 87.83(7)
C13 Cr C5 130.69(7)
C7 Cr C5 66.61(7)
C6 Cr C5 37.18(7)
C11 Cr C4B 165.26(7)
C12 Cr C4B 105.19(7)
C13 Cr C4B 98.85(7)
C7 Cr C4B 77.26(6)
C6 Cr C4B 65.60(6)
C5 Cr C4B 36.25(6)
C11 Cr C8 100.53(8)
C12 Cr C8 166.07(7)
C13 Cr C8 103.24(7)
C7 Cr C8 36.95(7)
C6 Cr C8 66.65(7)
C5 Cr C8 78.68(6)
C4B Cr C8 65.55(6)
C11 Cr C8A 132.93(8)
C12 Cr C8A 139.28(7)
C13 Cr C8A 88.19(6)
C7 Cr C8A 64.24(6)
C6 Cr C8A 76.25(6)
C5 Cr C8A 64.78(6)
C4B Cr C8A 35.86(6)
C8 Cr C8A 35.55(6)
C8A N9 C10 120.03(14)
C8A N9 C9A 107.75(13)
C10 N9 C9A 119.04(14)
C2 C1 C9A 114.1(2)
C3 C2 C1 110.7(2)
C2 C3 C4 109.47(14)
C3 C4 C4A 112.27(14)
C4B C5 C6 119.4(2)
C4B C5 Cr 73.54(9)
C6 C5 Cr 71.04(10)
C7 C6 C5 119.6(2)
C7 C6 Cr 71.10(10)
C5 C6 Cr 71.78(9)
C6 C7 C8 122.0(2)
C6 C7 Cr 72.00(10)
C8 C7 Cr 74.03(10)
C8A C8 C7 117.8(2)
C8A C8 Cr 75.28(9)
C7 C8 Cr 69.02(10)
O1 C11 Cr 178.3(2)
O2 C12 Cr 178.6(2)
O3 C13 Cr 178.3(2)
C4B C4A C4 107.76(13)
C4B C4A C9A 101.48(12)
C4 C4A C9A 113.37(13)
C5 C4B C8A 120.7(2)
C5 C4B C4A 130.77(15)
C8A C4B C4A 107.69(14)
C5 C4B Cr 70.21(9)
C8A C4B Cr 75.15(9)
C4A C4B Cr 135.60(11)
N9 C8A C8 129.21(15)
N9 C8A C4B 110.66(14)
C8 C8A C4B 120.1(2)
N9 C8A Cr 133.65(11)
C8 C8A Cr 69.17(9)
C4B C8A Cr 69.00(9)
N9 C9A C1 114.73(15)
N9 C9A C4A 102.69(12)
C1 C9A C4A 114.69(14)

loop_
_geom_bond_atom_site_label_1
_geom_bond_atom_site_label_2
_geom_bond_site_symmetry_2
_geom_bond_distance
_geom_bond_publ_flag
Cr C11 . 1.833(2) ?
Cr C12 . 1.834(2) ?
Cr C13 . 1.835(2) ?
Cr C7 . 2.202(2) ?
Cr C6 . 2.213(2) ?
Cr C5 . 2.223(2) ?
Cr C4B . 2.266(2) ?
Cr C8 . 2.267(2) ?
Cr C8A . 2.346(2) ?
O1 C11 . 1.159(2) ?
O2 C12 . 1.158(2) ?
O3 C13 . 1.161(2) ?
N9 C8A . 1.372(2) ?
N9 C10 . 1.458(2) ?
N9 C9A . 1.489(2) ?
C1 C2 . 1.525(3) ?
C1 C9A . 1.528(2) ?
C2 C3 . 1.518(3) ?
C3 C4 . 1.523(2) ?
C4 C4A . 1.543(2) ?
C5 C4B . 1.397(2) ?
C5 C6 . 1.414(3) ?
C6 C7 . 1.397(3) ?
C7 C8 . 1.417(3) ?
C8 C8A . 1.410(2) ?
C4A C4B . 1.507(2) ?
C4A C9A . 1.545(2) ?
C4B C8A . 1.422(2) ?

loop_
_geom_torsion_atom_site_label_1
_geom_torsion_atom_site_label_2
_geom_torsion_atom_site_label_3
_geom_torsion_atom_site_label_4
_geom_torsion
C9A C1 C2 C3 53.4(2)
C1 C2 C3 C4 -61.4(2)
C2 C3 C4 C4A 59.4(2)
C11 Cr C5 C4B -156.80(12)
C12 Cr C5 C4B 119.67(11)
C13 Cr C5 C4B 33.97(14)
C7 Cr C5 C4B -100.57(11)
C6 Cr C5 C4B -130.0(2)
C8 Cr C5 C4B -63.84(10)
C8A Cr C5 C4B -29.22(9)
C11 Cr C5 C6 -26.8(2)
C12 Cr C5 C6 -110.38(12)
C13 Cr C5 C6 163.92(11)
C7 Cr C5 C6 29.38(11)
C4B Cr C5 C6 130.0(2)
C8 Cr C5 C6 66.11(11)
C8A Cr C5 C6 100.73(12)
C4B C5 C6 C7 2.9(2)
Cr C5 C6 C7 -54.64(15)
C4B C5 C6 Cr 57.51(14)
C11 Cr C6 C7 -66.09(12)
C12 Cr C6 C7 -156.34(11)
C13 Cr C6 C7 83.0(3)
C5 Cr C6 C7 131.4(2)
C4B Cr C6 C7 101.58(11)
C8 Cr C6 C7 28.98(10)
C8A Cr C6 C7 65.21(10)
C11 Cr C6 C5 162.48(11)
C12 Cr C6 C5 72.24(12)
C13 Cr C6 C5 -48.4(3)
C7 Cr C6 C5 -131.4(2)
C4B Cr C6 C5 -29.85(10)
C8 Cr C6 C5 -102.44(11)
C8A Cr C6 C5 -66.22(10)
C5 C6 C7 C8 -2.1(3)
Cr C6 C7 C8 -57.0(2)
C5 C6 C7 Cr 54.96(15)
C11 Cr C7 C6 118.11(12)
C12 Cr C7 C6 32.82(15)
C13 Cr C7 C6 -155.21(12)
C5 Cr C7 C6 -29.58(10)
C4B Cr C7 C6 -66.16(10)
C8 Cr C7 C6 -132.3(2)
C8A Cr C7 C6 -101.72(11)
C11 Cr C7 C8 -109.64(12)
C12 Cr C7 C8 165.07(11)
C13 Cr C7 C8 -23.0(2)
C6 Cr C7 C8 132.3(2)
C5 Cr C7 C8 102.67(11)
C4B Cr C7 C8 66.09(10)
C8A Cr C7 C8 30.54(9)
C6 C7 C8 C8A -3.3(2)
Cr C7 C8 C8A -59.36(13)
C6 C7 C8 Cr 56.1(2)
C11 Cr C8 C8A -158.63(11)
C12 Cr C8 C8A 76.9(3)
C13 Cr C8 C8A -67.35(11)
C7 Cr C8 C8A 128.10(15)
C6 Cr C8 C8A 99.14(11)
C5 Cr C8 C8A 62.14(10)
C4B Cr C8 C8A 26.48(9)
C11 Cr C8 C7 73.28(12)
C12 Cr C8 C7 -51.2(3)
C13 Cr C8 C7 164.55(11)
C6 Cr C8 C7 -28.95(10)
C5 Cr C8 C7 -65.96(11)
C4B Cr C8 C7 -101.62(11)
C8A Cr C8 C7 -128.10(15)
C3 C4 C4A C4B -159.80(14)
C3 C4 C4A C9A -48.3(2)
C6 C5 C4B C8A 1.7(2)
Cr C5 C4B C8A 57.96(13)
C6 C5 C4B C4A 169.9(2)
Cr C5 C4B C4A -133.8(2)
C6 C5 C4B Cr -56.29(14)
Cr C5 C4B Cr 0.0
C4 C4A C4B C5 -71.1(2)
C9A C4A C4B C5 169.6(2)
C4 C4A C4B C8A 98.32(15)
C9A C4A C4B C8A -21.0(2)
C4 C4A C4B Cr -175.05(12)
C9A C4A C4B Cr 65.6(2)
C11 Cr C4B C5 84.7(3)
C12 Cr C4B C5 -64.12(11)
C13 Cr C4B C5 -154.61(11)
C7 Cr C4B C5 67.67(11)
C6 Cr C4B C5 30.58(11)
C8 Cr C4B C5 104.80(11)
C8A Cr C4B C5 131.07(15)
C11 Cr C4B C8A -46.4(3)
C12 Cr C4B C8A 164.82(10)
C13 Cr C4B C8A 74.32(11)
C7 Cr C4B C8A -63.40(10)
C6 Cr C4B C8A -100.49(11)
C5 Cr C4B C8A -131.07(15)
C8 Cr C4B C8A -26.27(9)
C11 Cr C4B C4A -146.7(3)
C12 Cr C4B C4A 64.5(2)
C13 Cr C4B C4A -26.0(2)
C7 Cr C4B C4A -163.7(2)
C6 Cr C4B C4A 159.2(2)
C5 Cr C4B C4A 128.6(2)
C8 Cr C4B C4A -126.6(2)
C8A Cr C4B C4A -100.3(2)
C10 N9 C8A C8 -21.0(2)
C9A N9 C8A C8 -161.7(2)
C10 N9 C8A C4B 157.49(14)
C9A N9 C8A C4B 16.8(2)
C10 N9 C8A Cr 77.3(2)
C9A N9 C8A Cr -63.4(2)
C7 C8 C8A N9 -173.8(2)
Cr C8 C8A N9 130.0(2)
C7 C8 C8A C4B 7.8(2)
Cr C8 C8A C4B -48.40(13)
C7 C8 C8A Cr 56.16(13)
C5 C4B C8A N9 174.19(14)
C4A C4B C8A N9 3.5(2)
Cr C4B C8A N9 -130.20(12)
C5 C4B C8A C8 -7.1(2)
C4A C4B C8A C8 -177.80(14)
Cr C4B C8A C8 48.48(13)
C5 C4B C8A Cr -55.61(13)
C4A C4B C8A Cr 133.73(12)
C11 Cr C8A N9 -95.6(2)
C12 Cr C8A N9 76.2(2)
C13 Cr C8A N9 -8.9(2)
C7 Cr C8A N9 -156.6(2)
C6 Cr C8A N9 166.2(2)
C5 Cr C8A N9 128.5(2)
C4B Cr C8A N9 99.0(2)
C8 Cr C8A N9 -124.9(2)
C11 Cr C8A C8 29.30(14)
C12 Cr C8A C8 -158.93(12)
C13 Cr C8A C8 116.00(11)
C7 Cr C8A C8 -31.68(10)
C6 Cr C8A C8 -68.93(11)
C5 Cr C8A C8 -106.61(11)
C4B Cr C8A C8 -136.14(15)
C11 Cr C8A C4B 165.43(11)
C12 Cr C8A C4B -22.79(15)
C13 Cr C8A C4B -107.86(11)
C7 Cr C8A C4B 104.46(11)
C6 Cr C8A C4B 67.21(10)
C5 Cr C8A C4B 29.52(10)
C8 Cr C8A C4B 136.14(15)
C8A N9 C9A C1 -154.44(14)
C10 N9 C9A C1 64.4(2)
C8A N9 C9A C4A -29.3(2)
C10 N9 C9A C4A -170.48(14)
C2 C1 C9A N9 76.1(2)
C2 C1 C9A C4A -42.4(2)
C4B C4A C9A N9 29.59(14)
C4 C4A C9A N9 -85.7(2)
C4B C4A C9A C1 154.73(15)
C4 C4A C9A C1 39.5(2)
